data_7217674
loop_
_publ_author_name
'Huang, Hong-Li'
'Qi, Feng-Ming'
'Yuan, Ji-Cheng'
'Zhao, Cai-Gui'
'Yang, Jing-Wei'
'Fang, Fu-Hu'
'Wu, Quan-xiang'
'Gao, Kun'
'Yuan, Cheng-Shan'

_publ_section_title
;
 Labdane-Type Diterpenoids from Croton laevigatus
;
_journal_name_full 'RSC Advances'
_journal_paper_doi 10.1039/C4RA04863F
_journal_year 2014
_chemical_absolute_configuration ad
_chemical_formula_moiety 'C20 H30 O4'
_chemical_formula_sum 'C20 H30 O4'
_chemical_formula_weight 334.44
_chemical_name_common 'crotonlaevin M'
_chemical_name_systematic
;
 ?
;
_chemical_optical_rotation '[\a]^26^~D~=+10.0 (c 0.10, in CHCl3)'
_space_group_crystal_system monoclinic
_space_group_IT_number 5
_space_group_name_Hall 'C 2y'
_space_group_name_H-M_alt 'C 1 2 1'
_symmetry_space_group_name_Hall 'C 2y'
_symmetry_space_group_name_H-M 'C 1 2 1'
_atom_sites_solution_hydrogens geom
_atom_sites_solution_primary iterative
_atom_sites_solution_secondary difmap
_audit_creation_date 2014-07-07
_audit_creation_method
;
Olex2 1.2
(compiled 2014.06.27 svn.r2953 for OlexSys, GUI svn.r4855)
;
_cell_angle_alpha 90
_cell_angle_beta 95.829(5)
_cell_angle_gamma 90
_cell_formula_units_Z 4
_cell_length_a 9.1613(4)
_cell_length_b 11.8102(7)
_cell_length_c 16.9960(9)
_cell_measurement_reflns_used 8009
_cell_measurement_temperature 290(1)
_cell_measurement_theta_max 72.6904
_cell_measurement_theta_min 6.1284
_cell_volume 1829.40(17)
_computing_cell_refinement
'CrysAlisPro, Agilent Technologies, Version 1.171.36.20 (release 27-06-2012 CrysAlis171 .NET) (compiled Jul 11 2012,15:38:31)'
_computing_data_collection
'CrysAlisPro, Agilent Technologies, Version 1.171.36.20 (release 27-06-2012 CrysAlis171 .NET) (compiled Jul 11 2012,15:38:31)'
_computing_data_reduction
'CrysAlisPro, Agilent Technologies, Version 1.171.36.20 (release 27-06-2012 CrysAlis171 .NET) (compiled Jul 11 2012,15:38:31)'
_computing_molecular_graphics 'Olex2 (Dolomanov et al., 2009)'
_computing_publication_material 'Olex2 (Dolomanov et al., 2009)'
_computing_structure_refinement 'ShelXL (Sheldrick, 2008)'
_computing_structure_solution
;
Superflip (Palatinus & Chapuis, 2007;Palatinus & van der Lee, 2008;
Palatinus et al., 2012)
;
_diffrn_ambient_temperature 290(1)
_diffrn_detector_area_resol_mean 16.0733
_diffrn_measured_fraction_theta_full 0.997
_diffrn_measured_fraction_theta_max 0.993
_diffrn_measurement_details
;
  1 omega  -71.00  -43.00   1.0000    1.0000
omega____ theta____ kappa____ phi______ frames
    -        0.0000  -38.0000 -150.0000 28

  2 omega  -77.00  -39.00   1.0000    1.0000
omega____ theta____ kappa____ phi______ frames
    -        0.0000  178.0000 -150.0000 38

  3 omega  -61.00  -28.00   1.0000    1.0000
omega____ theta____ kappa____ phi______ frames
    -        0.0000  -38.0000 -120.0000 33

  4 omega  -12.00   30.00   1.0000    1.0000
omega____ theta____ kappa____ phi______ frames
    -        0.0000  -38.0000 -120.0000 42

  5 omega  -81.00  -52.00   1.0000    1.0000
omega____ theta____ kappa____ phi______ frames
    -        0.0000  178.0000 -180.0000 29

  6 omega  -80.00  -35.00   1.0000    1.0000
omega____ theta____ kappa____ phi______ frames
    -        0.0000  178.0000  -30.0000 45

  7 omega  -91.00  -12.00   1.0000    1.5000
omega____ theta____ kappa____ phi______ frames
    -      -58.0000  125.0000 -120.0000 79

  8 omega -131.00  -79.00   1.0000    1.5000
omega____ theta____ kappa____ phi______ frames
    -      -58.0000  -99.0000  -30.0000 52

  9 omega -130.00  -79.00   1.0000    1.5000
omega____ theta____ kappa____ phi______ frames
    -      -58.0000 -125.0000  120.0000 51

 10 omega  -67.00  -41.00   1.0000    1.5000
omega____ theta____ kappa____ phi______ frames
    -      -58.0000  -57.0000 -120.0000 26

 11 omega -117.00  -80.00   1.0000    1.5000
omega____ theta____ kappa____ phi______ frames
    -      -58.0000  -99.0000   60.0000 37

 12 omega  -64.00  -34.00   1.0000    1.5000
omega____ theta____ kappa____ phi______ frames
    -      -58.0000  -57.0000 -150.0000 30

 13 omega -130.00 -104.00   1.0000    1.5000
omega____ theta____ kappa____ phi______ frames
    -      -58.0000 -101.0000   43.0000 26

 14 omega -125.00  -99.00   1.0000    1.5000
omega____ theta____ kappa____ phi______ frames
    -      -58.0000  -57.0000 -120.0000 26

 15 omega   26.00   51.00   1.0000    1.5000
omega____ theta____ kappa____ phi______ frames
    -       58.0000   77.0000 -180.0000 25

 16 omega -129.00  -33.00   1.0000    2.0000
omega____ theta____ kappa____ phi______ frames
    -      -64.5000  -77.0000 -180.0000 96

 17 omega  -58.00  -32.00   1.0000    2.0000
omega____ theta____ kappa____ phi______ frames
    -      -64.5000  -77.0000 -120.0000 26

 18 omega  -49.00    9.00   1.0000    2.0000
omega____ theta____ kappa____ phi______ frames
    -      -64.5000   38.0000   90.0000 58

 19 omega -126.00  -86.00   1.0000    2.0000
omega____ theta____ kappa____ phi______ frames
    -      -64.5000  -63.0000  -90.0000 40

 20 omega -124.00  -32.00   1.0000    2.0000
omega____ theta____ kappa____ phi______ frames
    -      -64.5000  -77.0000 -150.0000 92

 21 omega  -70.00  -40.00   1.0000    2.0000
omega____ theta____ kappa____ phi______ frames
    -      -64.5000  -63.0000  -90.0000 30

 22 omega   83.00  109.00   1.0000    2.0000
omega____ theta____ kappa____ phi______ frames
    -      116.0000   77.0000  150.0000 26

 23 omega   71.00   97.00   1.0000    2.0000
omega____ theta____ kappa____ phi______ frames
    -      116.0000 -101.0000   31.0000 26

 24 omega  100.00  149.00   1.0000    2.0000
omega____ theta____ kappa____ phi______ frames
    -      116.0000  111.0000    0.0000 49

 25 omega   83.00  131.00   1.0000    2.0000
omega____ theta____ kappa____ phi______ frames
    -      116.0000   77.0000 -180.0000 48

 26 omega   87.00  135.00   1.0000    2.0000
omega____ theta____ kappa____ phi______ frames
    -      116.0000   38.0000 -120.0000 48

 27 omega  117.00  155.00   1.0000    2.0000
omega____ theta____ kappa____ phi______ frames
    -      116.0000  111.0000 -180.0000 38

 28 omega  131.00  169.00   1.0000    2.0000
omega____ theta____ kappa____ phi______ frames
    -      116.0000   63.0000  120.0000 38

 29 omega   61.00  102.00   1.0000    2.0000
omega____ theta____ kappa____ phi______ frames
    -      116.0000  -50.0000 -120.0000 41

 30 omega   83.00  108.00   1.0000    2.0000
omega____ theta____ kappa____ phi______ frames
    -      116.0000   77.0000 -150.0000 25

 31 omega   91.00  118.00   1.0000    2.0000
omega____ theta____ kappa____ phi______ frames
    -      116.0000   50.0000 -180.0000 27

 32 omega  122.00  149.00   1.0000    2.0000
omega____ theta____ kappa____ phi______ frames
    -      116.0000  178.0000  -60.0000 27

 33 omega   67.00  113.00   1.0000    2.0000
omega____ theta____ kappa____ phi______ frames
    -      116.0000  -63.0000 -180.0000 46

 34 omega  133.00  159.00   1.0000    2.0000
omega____ theta____ kappa____ phi______ frames
    -      116.0000   38.0000  -60.0000 26

 35 omega  152.00  178.00   1.0000    2.0000
omega____ theta____ kappa____ phi______ frames
    -      116.0000  111.0000   30.0000 26

 36 omega  115.00  177.00   1.0000    2.0000
omega____ theta____ kappa____ phi______ frames
    -      116.0000   76.0000 -135.0670 62

 37 omega   86.00  122.00   1.0000    2.0000
omega____ theta____ kappa____ phi______ frames
    -      116.0000   38.0000  -60.0000 36

 38 omega   51.00   88.00   1.0000    2.0000
omega____ theta____ kappa____ phi______ frames
    -      116.0000  -50.0000 -180.0000 37

 39 omega  100.00  125.00   1.0000    2.0000
omega____ theta____ kappa____ phi______ frames
    -      116.0000  111.0000   30.0000 25

 40 omega  123.00  149.00   1.0000    2.0000
omega____ theta____ kappa____ phi______ frames
    -      116.0000  -12.0000 -180.0000 26

 41 omega   44.00  107.00   1.0000    2.0000
omega____ theta____ kappa____ phi______ frames
    -      116.0000  -12.0000 -180.0000 63

 42 omega  138.00  164.00   1.0000    2.0000
omega____ theta____ kappa____ phi______ frames
    -      116.0000   77.0000 -120.0000 26

 43 omega  106.00  176.00   1.0000    2.0000
omega____ theta____ kappa____ phi______ frames
    -      116.0000  111.0000  -30.0000 70

 44 omega  144.00  170.00   1.0000    2.0000
omega____ theta____ kappa____ phi______ frames
    -      116.0000   63.0000 -150.0000 26

 45 omega   90.00  126.00   1.0000    2.0000
omega____ theta____ kappa____ phi______ frames
    -      116.0000   63.0000  -90.0000 36

 46 omega   85.00  126.00   1.0000    2.0000
omega____ theta____ kappa____ phi______ frames
    -      116.0000   38.0000 -180.0000 41

 47 omega   83.00  109.00   1.0000    2.0000
omega____ theta____ kappa____ phi______ frames
    -      116.0000   77.0000 -120.0000 26

 48 omega  125.00  165.00   1.0000    2.0000
omega____ theta____ kappa____ phi______ frames
    -      116.0000   25.0000  -90.0000 40

 49 omega   61.00   93.00   1.0000    2.0000
omega____ theta____ kappa____ phi______ frames
    -      116.0000  -25.0000 -120.0000 32

 50 omega   45.00   93.00   1.0000    2.0000
omega____ theta____ kappa____ phi______ frames
    -      116.0000  -25.0000  -60.0000 48

 51 omega   83.00  152.00   1.0000    2.0000
omega____ theta____ kappa____ phi______ frames
    -      116.0000   76.0000  -81.6663 69

 52 omega   90.00  117.00   1.0000    2.0000
omega____ theta____ kappa____ phi______ frames
    -      116.0000   63.0000 -150.0000 27

 53 omega  139.00  165.00   1.0000    2.0000
omega____ theta____ kappa____ phi______ frames
    -      116.0000   50.0000  150.0000 26

 54 omega   96.00  130.00   1.0000    2.0000
omega____ theta____ kappa____ phi______ frames
    -      116.0000   50.0000  150.0000 34

 55 omega   48.00   94.00   1.0000    2.0000
omega____ theta____ kappa____ phi______ frames
    -      116.0000  -25.0000 -180.0000 46

 56 omega   43.00   92.00   1.0000    2.0000
omega____ theta____ kappa____ phi______ frames
    -      116.0000  -38.0000  -60.0000 49

 57 omega   52.00   79.00   1.0000    2.0000
omega____ theta____ kappa____ phi______ frames
    -      116.0000  -50.0000  120.0000 27

 58 omega   92.00  117.00   1.0000    2.0000
omega____ theta____ kappa____ phi______ frames
    -      116.0000   50.0000  -90.0000 25

 59 omega   47.00   76.00   1.0000    2.0000
omega____ theta____ kappa____ phi______ frames
    -      116.0000  -38.0000 -150.0000 29

 60 omega   44.00   81.00   1.0000    2.0000
omega____ theta____ kappa____ phi______ frames
    -      116.0000  -38.0000 -120.0000 37

 61 omega   93.00  178.00   1.0000    2.0000
omega____ theta____ kappa____ phi______ frames
    -      116.0000   63.0000 -180.0000 85

 62 omega   83.00  108.00   1.0000    2.0000
omega____ theta____ kappa____ phi______ frames
    -      116.0000   77.0000  -90.0000 25

 63 omega  104.00  130.00   1.0000    2.0000
omega____ theta____ kappa____ phi______ frames
    -      116.0000  111.0000  150.0000 26

 64 omega   64.00   90.00   1.0000    2.0000
omega____ theta____ kappa____ phi______ frames
    -      116.0000  -91.0000 -180.0000 26

 65 omega   89.00  120.00   1.0000    2.0000
omega____ theta____ kappa____ phi______ frames
    -      116.0000   65.0000  174.4279 31

 66 omega   92.00  117.00   1.0000    2.0000
omega____ theta____ kappa____ phi______ frames
    -      116.0000   63.0000 -120.0000 25

 67 omega   93.00  124.00   1.0000    2.0000
omega____ theta____ kappa____ phi______ frames
    -      116.0000   50.0000 -120.0000 31

 68 omega   83.00  108.00   1.0000    2.0000
omega____ theta____ kappa____ phi______ frames
    -      116.0000   76.0000 -135.0670 25

 69 omega   88.00  114.00   1.0000    2.0000
omega____ theta____ kappa____ phi______ frames
    -      116.0000   25.0000 -120.0000 26

 70 omega   80.00  110.00   1.0000    2.0000
omega____ theta____ kappa____ phi______ frames
    -      116.0000   33.0000 -116.8183 30

 71 omega  -82.00  -34.00   1.0000    1.0000
omega____ theta____ kappa____ phi______ frames
    -        0.0000  178.0000   30.0000 48

 72 omega  -82.00  -34.00   1.0000    1.0000
omega____ theta____ kappa____ phi______ frames
    -        0.0000  178.0000  120.0000 48

 73 omega  -73.00   31.00   1.0000    1.0000
omega____ theta____ kappa____ phi______ frames
    -        0.0000  -38.0000   60.0000 104

 74 omega  -72.00   33.00   1.0000    1.0000
omega____ theta____ kappa____ phi______ frames
    -        0.0000  -77.0000    0.0000 105

 75 omega -130.00  -25.00   1.0000    1.5000
omega____ theta____ kappa____ phi______ frames
    -      -58.0000  -77.0000    0.0000 105

 76 omega  -74.00   13.00   1.0000    1.5000
omega____ theta____ kappa____ phi______ frames
    -      -58.0000   57.0000 -150.0000 87

 77 omega -130.00  -73.00   1.0000    1.5000
omega____ theta____ kappa____ phi______ frames
    -      -58.0000 -125.0000 -180.0000 57

 78 omega -130.00  -25.00   1.0000    1.5000
omega____ theta____ kappa____ phi______ frames
    -      -58.0000  -77.0000   60.0000 105

 79 omega -131.00  -27.00   1.0000    1.5000
omega____ theta____ kappa____ phi______ frames
    -      -58.0000  -38.0000   60.0000 104

 80 omega -130.00  -25.00   1.0000    1.5000
omega____ theta____ kappa____ phi______ frames
    -      -58.0000  -77.0000  -60.0000 105

 81 omega    4.00  104.00   1.0000    1.5000
omega____ theta____ kappa____ phi______ frames
    -       58.0000 -101.0000   31.0000 100

 82 omega   25.00  130.00   1.0000    1.5000
omega____ theta____ kappa____ phi______ frames
    -       58.0000   77.0000  150.0000 105

 83 omega -137.00  -31.00   1.0000    2.0000
omega____ theta____ kappa____ phi______ frames
    -      -64.5000  -77.0000  120.0000 106

 84 omega   42.00  116.00   1.0000    2.0000
omega____ theta____ kappa____ phi______ frames
    -      116.0000 -111.0000   30.0000 74

 85 omega   72.00  178.00   1.0000    2.0000
omega____ theta____ kappa____ phi______ frames
    -      116.0000   25.0000    0.0000 106

 86 omega   43.00   93.00   1.0000    2.0000
omega____ theta____ kappa____ phi______ frames
    -      116.0000  -38.0000  -30.0000 50

 87 omega   44.00  104.00   1.0000    2.0000
omega____ theta____ kappa____ phi______ frames
    -      116.0000  -50.0000   60.0000 60

 88 omega   83.00  178.00   1.0000    2.0000
omega____ theta____ kappa____ phi______ frames
    -      116.0000   77.0000   30.0000 95

 89 omega   42.00  112.00   1.0000    2.0000
omega____ theta____ kappa____ phi______ frames
    -      116.0000 -101.0000 -136.0000 70

 90 omega   41.00   94.00   1.0000    2.0000
omega____ theta____ kappa____ phi______ frames
    -      116.0000  -25.0000   90.0000 53

 91 omega   80.00  178.00   1.0000    2.0000
omega____ theta____ kappa____ phi______ frames
    -      116.0000   33.0000  137.0506 98

 92 omega   77.00  178.00   1.0000    2.0000
omega____ theta____ kappa____ phi______ frames
    -      116.0000   29.0000   35.0000 101

 93 omega   42.00  116.00   1.0000    2.0000
omega____ theta____ kappa____ phi______ frames
    -      116.0000 -111.0000   90.0000 74

 94 omega   42.00  116.00   1.0000    2.0000
omega____ theta____ kappa____ phi______ frames
    -      116.0000 -111.0000  -30.0000 74

 95 omega   87.00  178.00   1.0000    2.0000
omega____ theta____ kappa____ phi______ frames
    -      116.0000   69.0000   18.3623 91

 96 omega   82.00  178.00   1.0000    2.0000
omega____ theta____ kappa____ phi______ frames
    -      116.0000   35.0000   94.4299 96
;
_diffrn_measurement_device_type 'SuperNova, Dual, Cu at zero, Eos'
_diffrn_measurement_method '\w scans'
_diffrn_orient_matrix_UB_11 -0.1627586000
_diffrn_orient_matrix_UB_12 0.0351445000
_diffrn_orient_matrix_UB_13 -0.0079062000
_diffrn_orient_matrix_UB_21 0.0121076000
_diffrn_orient_matrix_UB_22 0.0376982000
_diffrn_orient_matrix_UB_23 -0.0857702000
_diffrn_orient_matrix_UB_31 -0.0436607000
_diffrn_orient_matrix_UB_32 -0.1198725000
_diffrn_orient_matrix_UB_33 -0.0297805000
_diffrn_radiation_monochromator mirror
_diffrn_radiation_type CuK\a
_diffrn_radiation_wavelength 1.54184
_diffrn_reflns_av_R_equivalents 0.0334
_diffrn_reflns_av_unetI/netI 0.0197
_diffrn_reflns_Laue_measured_fraction_full 0.997
_diffrn_reflns_Laue_measured_fraction_max 0.993
_diffrn_reflns_limit_h_max 11
_diffrn_reflns_limit_h_min -11
_diffrn_reflns_limit_k_max 13
_diffrn_reflns_limit_k_min -14
_diffrn_reflns_limit_l_max 20
_diffrn_reflns_limit_l_min -20
_diffrn_reflns_number 17362
_diffrn_reflns_point_group_measured_fraction_full 0.961
_diffrn_reflns_point_group_measured_fraction_max 0.954
_diffrn_reflns_theta_full 67.684
_diffrn_reflns_theta_max 72.844
_diffrn_reflns_theta_min 6.133
_diffrn_source 'SuperNova (Cu) X-ray Source'
_exptl_absorpt_coefficient_mu 0.663
_exptl_absorpt_correction_T_max 1.00000
_exptl_absorpt_correction_T_min 0.45077
_exptl_absorpt_correction_type multi-scan
_exptl_absorpt_process_details
'CrysAlisPro, Agilent Technologies, Version 1.171.36.20 (release 27-06-2012 CrysAlis171 .NET) (compiled Jul 11 2012,15:38:31) Empirical absorption correction using spherical harmonics, implemented in SCALE3 ABSPACK scaling algorithm.'
_exptl_crystal_colour 'clear light colourless'
_exptl_crystal_colour_lustre clear
_exptl_crystal_colour_modifier light
_exptl_crystal_colour_primary colourless
_exptl_crystal_density_diffrn 1.214
_exptl_crystal_description block
_exptl_crystal_F_000 728
_exptl_crystal_size_max 0.29
_exptl_crystal_size_mid 0.25
_exptl_crystal_size_min 0.24
_refine_diff_density_max 0.176
_refine_diff_density_min -0.154
_refine_diff_density_rms 0.040
_refine_ls_abs_structure_details
;
 Flack x determined using 1560 quotients [(I+)-(I-)]/[(I+)+(I-)]
 (Parsons and Flack (2004), Acta Cryst. A60, s61).
;
_refine_ls_abs_structure_Flack -0.03(6)
_refine_ls_extinction_method none
_refine_ls_goodness_of_fit_ref 1.058
_refine_ls_hydrogen_treatment constr
_refine_ls_matrix_type full
_refine_ls_number_parameters 226
_refine_ls_number_reflns 3503
_refine_ls_number_restraints 2
_refine_ls_restrained_S_all 1.058
_refine_ls_R_factor_all 0.0343
_refine_ls_R_factor_gt 0.0341
_refine_ls_shift/su_max 0.000
_refine_ls_shift/su_mean 0.000
_refine_ls_structure_factor_coef Fsqd
_refine_ls_weighting_details
;
 w=1/[\s^2^(Fo^2^)+(0.0613P)^2^+0.3229P]
 where P=(Fo^2^+2Fc^2^)/3
;
_refine_ls_weighting_scheme calc
_refine_ls_wR_factor_gt 0.0917
_refine_ls_wR_factor_ref 0.0920
_reflns_Friedel_coverage 0.829
_reflns_Friedel_fraction_full 0.922
_reflns_Friedel_fraction_max 0.911
_reflns_number_gt 3475
_reflns_number_total 3503
_reflns_threshold_expression 'I > 2\s(I)'
_cod_data_source_file c4ra04863f2.cif
_cod_data_source_block compound_14
_cod_database_code 7217674
_shelxl_version_number 2013-2
_shelx_space_group_comment
;
The symmetry employed for this shelxl refinement is uniquely defined
by the following loop, which should always be used as a source of
symmetry information in preference to the above space-group names.
They are only intended as comments.
;
_reflns_odcompleteness_completeness 97.16
_reflns_odcompleteness_iscentric 1
_reflns_odcompleteness_theta 74.33
_olex2_refinement_description
;
1. Fixed Uiso
 At 1.2 times of:
  All C(H) groups, All C(H,H) groups
 At 1.5 times of:
  All C(H,H,H) groups, All O(H) groups
2. Restrained distances
 H4-O4
 0.82 with sigma of 0.02
3.a Ternary CH refined with riding coordinates:
 C2(H2), C4(H4A), C8(H8)
3.b Secondary CH2 refined with riding coordinates:
 C3(H3A,H3B), C7(H7A,H7B), C12(H12A,H12B), C14(H14A,H14B), C15(H15A,H15B),
 C16(H16A,H16B)
3.c Aromatic/amide H refined with riding coordinates:
 C11(H11)
3.d Idealised Me refined as rotating group:
 C20(H20A,H20B,H20C), C17(H17A,H17B,H17C), C18(H18A,H18B,H18C), C19(H19A,H19B,
 H19C)
3.e Idealised tetrahedral OH refined as rotating group:
 O3(H3)
;
_olex2_submission_special_instructions 'No special instructions were received'

loop_
_space_group_symop_operation_xyz
'x, y, z'
'-x, y, -z'
'x+1/2, y+1/2, z'
'-x+1/2, y+1/2, -z'

loop_
_atom_site_label
_atom_site_type_symbol
_atom_site_fract_x
_atom_site_fract_y
_atom_site_fract_z
_atom_site_U_iso_or_equiv
_atom_site_adp_type
_atom_site_occupancy
_atom_site_site_symmetry_order
_atom_site_calc_flag
_atom_site_refinement_flags_posn
O1 O 0.50753(16) 0.58827(16) 0.36881(9) 0.0472(4) Uani 1 1 d .
O2 O 0.31058(15) 0.52644(16) 0.29845(10) 0.0498(4) Uani 1 1 d .
O3 O 0.40811(14) 0.28442(13) 0.24259(8) 0.0376(3) Uani 1 1 d .
H3 H 0.4809 0.2530 0.2647 0.056 Uiso 1 1 calc GR
O4 O 0.88949(18) 0.67274(17) 0.65061(9) 0.0515(4) Uani 1 1 d D
C1 C 0.77308(17) 0.44002(15) 0.19644(9) 0.0271(3) Uani 1 1 d .
C20 C 0.6806(4) 0.7882(3) 0.41997(16) 0.0711(9) Uani 1 1 d .
H20A H 0.7238 0.8015 0.3717 0.107 Uiso 1 1 calc GR
H20B H 0.7215 0.8399 0.4598 0.107 Uiso 1 1 calc GR
H20C H 0.5764 0.7994 0.4111 0.107 Uiso 1 1 calc GR
C2 C 0.45220(17) 0.38169(15) 0.20113(10) 0.0283(4) Uani 1 1 d .
H2 H 0.3630 0.4203 0.1785 0.034 Uiso 1 1 calc R
C3 C 0.54037(19) 0.35013(17) 0.13331(10) 0.0313(4) Uani 1 1 d .
H3A H 0.5344 0.4109 0.0948 0.038 Uiso 1 1 calc R
H3B H 0.4990 0.2826 0.1074 0.038 Uiso 1 1 calc R
C4 C 0.70052(18) 0.32875(15) 0.16297(10) 0.0273(3) Uani 1 1 d .
H4A H 0.6969 0.2797 0.2093 0.033 Uiso 1 1 calc R
C5 C 0.4435(2) 0.52529(18) 0.30943(11) 0.0353(4) Uani 1 1 d .
C6 C 0.67828(18) 0.48775(15) 0.25760(9) 0.0271(3) Uani 1 1 d .
C7 C 0.7434(2) 0.57466(18) 0.31593(11) 0.0362(4) Uani 1 1 d .
H7A H 0.7362 0.6491 0.2917 0.043 Uiso 1 1 calc R
H7B H 0.8465 0.5580 0.3298 0.043 Uiso 1 1 calc R
C8 C 0.6650(2) 0.57509(18) 0.38983(11) 0.0364(4) Uani 1 1 d .
H8 H 0.6824 0.5023 0.4169 0.044 Uiso 1 1 calc R
C9 C 0.53550(18) 0.46294(15) 0.25772(10) 0.0277(3) Uani 1 1 d .
C10 C 0.7120(2) 0.66869(19) 0.44700(11) 0.0389(4) Uani 1 1 d .
C11 C 0.7815(3) 0.6432(2) 0.51650(12) 0.0475(5) Uani 1 1 d .
H11 H 0.7968 0.5668 0.5276 0.057 Uiso 1 1 calc R
C12 C 0.8383(4) 0.7259(2) 0.57931(14) 0.0616(7) Uani 1 1 d .
H12A H 0.9175 0.7694 0.5605 0.074 Uiso 1 1 calc R
H12B H 0.7604 0.7782 0.5889 0.074 Uiso 1 1 calc R
C13 C 0.7877(2) 0.25953(17) 0.10571(11) 0.0364(4) Uani 1 1 d .
C14 C 0.9432(2) 0.2416(2) 0.14621(14) 0.0447(5) Uani 1 1 d .
H14A H 0.9384 0.1891 0.1898 0.054 Uiso 1 1 calc R
H14B H 1.0024 0.2068 0.1087 0.054 Uiso 1 1 calc R
C15 C 1.0191(2) 0.3487(2) 0.17763(14) 0.0454(5) Uani 1 1 d .
H15A H 1.0352 0.3980 0.1337 0.055 Uiso 1 1 calc R
H15B H 1.1141 0.3295 0.2049 0.055 Uiso 1 1 calc R
C16 C 0.9285(2) 0.4114(2) 0.23448(12) 0.0412(5) Uani 1 1 d .
H16A H 0.9785 0.4809 0.2515 0.049 Uiso 1 1 calc R
H16B H 0.9210 0.3649 0.2809 0.049 Uiso 1 1 calc R
C17 C 0.7166(3) 0.1420(2) 0.09378(18) 0.0570(6) Uani 1 1 d .
H17A H 0.6974 0.1116 0.1441 0.085 Uiso 1 1 calc GR
H17B H 0.7819 0.0924 0.0695 0.085 Uiso 1 1 calc GR
H17C H 0.6261 0.1486 0.0603 0.085 Uiso 1 1 calc GR
C18 C 0.7916(3) 0.3137(2) 0.02380(12) 0.0483(6) Uani 1 1 d .
H18A H 0.6949 0.3389 0.0045 0.073 Uiso 1 1 calc GR
H18B H 0.8249 0.2589 -0.0121 0.073 Uiso 1 1 calc GR
H18C H 0.8574 0.3771 0.0278 0.073 Uiso 1 1 calc GR
C19 C 0.7829(2) 0.53636(18) 0.13556(11) 0.0381(4) Uani 1 1 d .
H19A H 0.6892 0.5458 0.1054 0.057 Uiso 1 1 calc GR
H19B H 0.8553 0.5175 0.1006 0.057 Uiso 1 1 calc GR
H19C H 0.8102 0.6056 0.1628 0.057 Uiso 1 1 calc GR
H4 H 0.821(3) 0.634(3) 0.662(2) 0.079(11) Uiso 1 1 d D

loop_
_atom_site_aniso_label
_atom_site_aniso_U_11
_atom_site_aniso_U_22
_atom_site_aniso_U_33
_atom_site_aniso_U_23
_atom_site_aniso_U_13
_atom_site_aniso_U_12
O1 0.0388(7) 0.0593(10) 0.0450(8) -0.0202(7) 0.0115(6) -0.0063(7)
O2 0.0284(6) 0.0634(10) 0.0592(9) -0.0158(8) 0.0115(6) 0.0014(7)
O3 0.0275(6) 0.0364(7) 0.0483(7) 0.0055(6) 0.0007(5) -0.0090(5)
O4 0.0501(9) 0.0661(11) 0.0371(8) -0.0015(7) -0.0013(6) -0.0218(8)
C1 0.0231(7) 0.0312(9) 0.0271(7) -0.0008(6) 0.0028(6) -0.0031(6)
C20 0.115(3) 0.0404(13) 0.0525(14) -0.0078(11) -0.0194(15) 0.0059(15)
C2 0.0191(7) 0.0323(9) 0.0327(8) 0.0017(7) -0.0011(6) -0.0016(6)
C3 0.0263(8) 0.0373(10) 0.0293(8) -0.0044(7) -0.0018(6) -0.0026(7)
C4 0.0254(7) 0.0298(9) 0.0266(8) 0.0001(6) 0.0023(6) -0.0003(6)
C5 0.0327(9) 0.0365(10) 0.0376(9) -0.0034(8) 0.0086(7) -0.0036(8)
C6 0.0257(7) 0.0281(9) 0.0273(8) -0.0006(6) 0.0022(6) -0.0028(6)
C7 0.0336(8) 0.0386(11) 0.0367(9) -0.0081(8) 0.0054(7) -0.0114(8)
C8 0.0400(9) 0.0362(11) 0.0332(9) -0.0051(7) 0.0040(7) -0.0072(8)
C9 0.0256(7) 0.0285(9) 0.0290(8) 0.0006(6) 0.0028(6) -0.0006(6)
C10 0.0484(10) 0.0352(11) 0.0333(9) -0.0058(8) 0.0050(8) -0.0072(8)
C11 0.0729(15) 0.0330(11) 0.0357(10) -0.0041(8) 0.0008(9) -0.0104(10)
C12 0.098(2) 0.0461(13) 0.0368(11) -0.0060(10) -0.0090(12) -0.0174(13)
C13 0.0356(9) 0.0364(11) 0.0381(9) -0.0046(8) 0.0084(7) 0.0028(8)
C14 0.0381(10) 0.0459(12) 0.0516(11) 0.0040(9) 0.0113(8) 0.0139(9)
C15 0.0231(8) 0.0635(15) 0.0500(11) 0.0008(10) 0.0053(8) 0.0083(9)
C16 0.0231(8) 0.0607(14) 0.0388(10) -0.0052(9) -0.0014(7) -0.0001(8)
C17 0.0595(14) 0.0403(13) 0.0733(16) -0.0190(12) 0.0170(12) -0.0008(11)
C18 0.0493(11) 0.0641(16) 0.0326(10) -0.0050(9) 0.0094(8) 0.0050(10)
C19 0.0421(10) 0.0352(10) 0.0387(9) 0.0040(8) 0.0126(8) -0.0047(8)

loop_
_atom_type_symbol
_atom_type_description
_atom_type_scat_dispersion_real
_atom_type_scat_dispersion_imag
_atom_type_scat_source
C C 0.0181 0.0091 'International Tables Vol C Tables 4.2.6.8 and 6.1.1.4'
H H 0.0000 0.0000 'International Tables Vol C Tables 4.2.6.8 and 6.1.1.4'
O O 0.0492 0.0322 'International Tables Vol C Tables 4.2.6.8 and 6.1.1.4'

loop_
_geom_angle_atom_site_label_1
_geom_angle_atom_site_label_2
_geom_angle_atom_site_label_3
_geom_angle
C5 O1 C8 118.12(15)
C6 C1 C4 108.02(13)
C6 C1 C16 111.12(14)
C6 C1 C19 105.04(14)
C16 C1 C4 108.11(15)
C16 C1 C19 109.17(15)
C19 C1 C4 115.39(14)
O3 C2 C3 112.09(15)
O3 C2 C9 110.31(14)
C9 C2 C3 111.46(14)
C2 C3 C4 110.98(13)
C3 C4 C1 110.05(15)
C3 C4 C13 114.80(14)
C13 C4 C1 116.51(14)
O1 C5 C9 119.56(16)
O2 C5 O1 117.72(18)
O2 C5 C9 122.64(18)
C7 C6 C1 118.95(14)
C9 C6 C1 122.85(15)
C9 C6 C7 117.96(15)
C6 C7 C8 111.07(15)
O1 C8 C7 109.83(15)
O1 C8 C10 106.90(16)
C10 C8 C7 114.23(16)
C5 C9 C2 114.49(14)
C6 C9 C2 124.62(15)
C6 C9 C5 120.56(16)
C20 C10 C8 117.31(19)
C11 C10 C20 123.2(2)
C11 C10 C8 119.4(2)
C10 C11 C12 126.1(2)
O4 C12 C11 112.6(2)
C14 C13 C4 107.75(15)
C14 C13 C17 107.27(19)
C14 C13 C18 111.01(17)
C17 C13 C4 108.64(16)
C18 C13 C4 114.18(17)
C18 C13 C17 107.75(19)
C15 C14 C13 114.59(17)
C14 C15 C16 111.59(17)
C15 C16 C1 112.30(16)

loop_
_geom_bond_atom_site_label_1
_geom_bond_atom_site_label_2
_geom_bond_distance
O1 C5 1.340(2)
O1 C8 1.458(2)
O2 C5 1.213(2)
O3 C2 1.427(2)
O4 C12 1.403(3)
C1 C4 1.554(2)
C1 C6 1.528(2)
C1 C16 1.540(2)
C1 C19 1.547(2)
C20 C10 1.503(4)
C2 C3 1.520(2)
C2 C9 1.510(2)
C3 C4 1.523(2)
C4 C13 1.553(2)
C5 C9 1.475(2)
C6 C7 1.507(2)
C6 C9 1.341(2)
C7 C8 1.509(2)
C8 C10 1.506(3)
C10 C11 1.319(3)
C11 C12 1.500(3)
C13 C14 1.532(3)
C13 C17 1.538(3)
C13 C18 1.536(3)
C14 C15 1.514(4)
C15 C16 1.528(3)
